data_4003289
loop_
_publ_author_name
'Chen, Shoushun'
'Lucier, Bryan E.G.'
'Boyle, Paul D.'
'Huang, Yining'

_publ_section_title
;
 Understanding The Fascinating Origins of CO2 Adsorption and Dynamics in
 MOFs
;
_journal_issue 16
_journal_name_full 'Chemistry of Materials'
_journal_page_first 5829
_journal_paper_doi 10.1021/acs.chemmater.6b02239
_journal_volume 28
_journal_year 2016
_chemical_formula_sum 'C14.43 H8 Cd O6.8 S'
_chemical_formula_weight 434.60
_space_group_crystal_system monoclinic
_space_group_IT_number 15
_space_group_name_Hall '-C 2yc'
_space_group_name_H-M_alt 'C 1 2/c 1'
_atom_sites_solution_hydrogens geom
_atom_sites_solution_primary dual
_atom_sites_solution_secondary difmap
_audit_creation_method SHELXL-2014/7
_cell_angle_alpha 90
_cell_angle_beta 94.960(5)
_cell_angle_gamma 90
_cell_formula_units_Z 8
_cell_length_a 13.391(3)
_cell_length_b 21.450(4)
_cell_length_c 10.1758(15)
_cell_measurement_reflns_used 9829
_cell_measurement_temperature 110
_cell_measurement_theta_max 42.24
_cell_measurement_theta_min 2.79
_cell_volume 2911.9(10)
_computing_cell_refinement SAINT
_computing_data_collection Apex2
_computing_data_reduction SAINT
_computing_molecular_graphics NRCVAX
_computing_publication_material cif2tables.py
_computing_structure_refinement SHELXL-2014
_computing_structure_solution SHELXT
_diffrn_ambient_temperature 110
_diffrn_detector 'CCD plate'
_diffrn_detector_type 'Bruker Apex2'
_diffrn_measured_fraction_theta_full 0.997
_diffrn_measured_fraction_theta_max 0.979
_diffrn_measurement_device '\k-geometry diffractometer'
_diffrn_measurement_device_type 'Bruker Kappa Axis Apex2'
_diffrn_measurement_method 'phi and omega scans'
_diffrn_radiation_type MoK\a
_diffrn_radiation_wavelength 0.71073
_diffrn_reflns_av_R_equivalents 0.0483
_diffrn_reflns_av_unetI/netI 0.0459
_diffrn_reflns_Laue_measured_fraction_full 0.997
_diffrn_reflns_Laue_measured_fraction_max 0.979
_diffrn_reflns_limit_h_max 24
_diffrn_reflns_limit_h_min -25
_diffrn_reflns_limit_k_max 41
_diffrn_reflns_limit_k_min -39
_diffrn_reflns_limit_l_max 19
_diffrn_reflns_limit_l_min -19
_diffrn_reflns_number 84479
_diffrn_reflns_point_group_measured_fraction_full 0.997
_diffrn_reflns_point_group_measured_fraction_max 0.979
_diffrn_reflns_theta_full 25.242
_diffrn_reflns_theta_max 43.279
_diffrn_reflns_theta_min 3.597
_diffrn_source 'sealed tube'
_exptl_absorpt_coefficient_mu 1.677
_exptl_absorpt_correction_T_max 0.7485
_exptl_absorpt_correction_T_min 0.6468
_exptl_absorpt_correction_type multi-scan
_exptl_absorpt_process_details SADABS
_exptl_crystal_colour colourless
_exptl_crystal_density_diffrn 1.983
_exptl_crystal_description rod
_exptl_crystal_F_000 1704
_exptl_crystal_size_max 0.264
_exptl_crystal_size_mid 0.058
_exptl_crystal_size_min 0.037
_refine_diff_density_max 0.890
_refine_diff_density_min -0.924
_refine_diff_density_rms 0.157
_refine_ls_extinction_method none
_refine_ls_goodness_of_fit_ref 1.047
_refine_ls_hydrogen_treatment constr
_refine_ls_matrix_type full
_refine_ls_number_parameters 290
_refine_ls_number_reflns 10722
_refine_ls_number_restraints 99
_refine_ls_restrained_S_all 1.045
_refine_ls_R_factor_all 0.0502
_refine_ls_R_factor_gt 0.0314
_refine_ls_shift/su_max 0.005
_refine_ls_shift/su_mean 0.000
_refine_ls_structure_factor_coef Fsqd
_refine_ls_weighting_details 'w=1/[\s^2^(Fo^2^)+(0.0271P)^2^+0.0095P] where P=(Fo^2^+2Fc^2^)/3'
_refine_ls_weighting_scheme calc
_refine_ls_wR_factor_gt 0.0591
_refine_ls_wR_factor_ref 0.0640
_reflns_Friedel_coverage 0.000
_reflns_number_gt 8248
_reflns_number_total 10722
_reflns_threshold_expression 'I > 2\s(I)'
_cod_data_source_file cm6b02239_si_003.cif
_cod_data_source_block b15329
_cod_original_cell_volume 2911.8(9)
_cod_original_sg_symbol_H-M 'C 2/c'
_cod_original_formula_sum 'C14.43 H8 Cd O6.80 S'
_cod_database_code 4003289
_shelx_space_group_comment
;
The symmetry employed for this shelxl refinement is uniquely defined
by the following loop, which should always be used as a source of
symmetry information in preference to the above space-group names.
They are only intended as comments.
;
_shelx_estimated_absorpt_t_min 0.666
_shelx_estimated_absorpt_t_max 0.941

loop_
_space_group_symop_operation_xyz
'x, y, z'
'-x, y, -z+1/2'
'x+1/2, y+1/2, z'
'-x+1/2, y+1/2, -z+1/2'
'-x, -y, -z'
'x, -y, z-1/2'
'-x+1/2, -y+1/2, -z'
'x+1/2, -y+1/2, z-1/2'

loop_
_atom_site_label
_atom_site_type_symbol
_atom_site_fract_x
_atom_site_fract_y
_atom_site_fract_z
_atom_site_U_iso_or_equiv
_atom_site_adp_type
_atom_site_occupancy
_atom_site_site_symmetry_order
_atom_site_calc_flag
_atom_site_refinement_flags_posn
_atom_site_refinement_flags_adp
_atom_site_refinement_flags_occupancy
_atom_site_disorder_assembly
_atom_site_disorder_group
Cd1 Cd 0.51544(2) 0.57311(2) 0.41908(2) 0.00767(2) Uani 1 1 d . . . . .
S1 S 1.0000 0.83146(2) 0.2500 0.00793(6) Uani 1 2 d S T P . .
O1 O 1.00476(6) 0.86610(4) 0.37210(8) 0.01186(14) Uani 1 1 d . . . . .
C1 C 0.89708(8) 0.78022(5) 0.24692(11) 0.01013(17) Uani 0.659(6) 1 d . U P A 1
C2 C 0.8572(2) 0.75717(15) 0.1273(3) 0.0226(6) Uani 0.659(6) 1 d . U P A 1
H2 H 0.8825 0.7700 0.0472 0.027 Uiso 0.659(6) 1 calc R U P A 1
C3 C 0.7789(2) 0.71456(15) 0.1269(3) 0.0214(6) Uani 0.659(6) 1 d . U P A 1
H3 H 0.7513 0.6973 0.0458 0.026 Uiso 0.659(6) 1 calc R U P A 1
C4 C 0.74011(8) 0.69683(5) 0.24543(11) 0.01090(18) Uani 0.659(6) 1 d . U P A 1
C5 C 0.78589(17) 0.71939(12) 0.36329(18) 0.0151(4) Uani 0.659(6) 1 d . U P A 1
H5 H 0.7634 0.7052 0.4441 0.018 Uiso 0.659(6) 1 calc R U P A 1
C6 C 0.86383(18) 0.76220(12) 0.36615(19) 0.0147(4) Uani 0.659(6) 1 d . U P A 1
H6 H 0.8933 0.7785 0.4472 0.018 Uiso 0.659(6) 1 calc R U P A 1
C1' C 0.89708(8) 0.78022(5) 0.24692(11) 0.01013(17) Uani 0.341(6) 1 d . U P A 2
C2' C 0.8832(4) 0.7342(3) 0.1480(5) 0.0181(9) Uani 0.341(6) 1 d . U P A 2
H2' H 0.9283 0.7310 0.0813 0.022 Uiso 0.341(6) 1 calc R U P A 2
C3' C 0.8021(4) 0.6935(3) 0.1497(5) 0.0173(9) Uani 0.341(6) 1 d . U P A 2
H3' H 0.7908 0.6631 0.0821 0.021 Uiso 0.341(6) 1 calc R U P A 2
C4' C 0.74011(8) 0.69683(5) 0.24543(11) 0.01090(18) Uani 0.341(6) 1 d . U P A 2
C5' C 0.7503(3) 0.7432(2) 0.3426(4) 0.0154(10) Uani 0.341(6) 1 d . U P A 2
H5' H 0.7030 0.7467 0.4066 0.018 Uiso 0.341(6) 1 calc R U P A 2
C6' C 0.8309(3) 0.7840(2) 0.3435(4) 0.0149(9) Uani 0.341(6) 1 d . U P A 2
H6' H 0.8406 0.8146 0.4108 0.018 Uiso 0.341(6) 1 calc R U P A 2
C7 C 0.65248(8) 0.65268(5) 0.24672(11) 0.01078(18) Uani 1 1 d . . . . .
O2 O 0.62047(6) 0.62972(4) 0.13791(8) 0.01396(15) Uani 1 1 d . . . . .
O3 O 0.61998(6) 0.64349(4) 0.35806(8) 0.01422(15) Uani 1 1 d . . . . .
S2 S 0.0000 0.31570(2) 0.2500 0.01332(7) Uani 1 2 d S T P . .
O4 O 0.00460(7) 0.28230(4) 0.12821(10) 0.01975(18) Uani 1 1 d . . . . .
C8 C 0.10488(8) 0.36601(5) 0.26828(12) 0.01261(19) Uani 1 1 d . . . . .
C9 C 0.13827(9) 0.38859(6) 0.39232(12) 0.0146(2) Uani 1 1 d . . . . .
H9 H 0.1035 0.3785 0.4670 0.018 Uiso 1 1 calc R U . . .
C10 C 0.22318(9) 0.42619(5) 0.40576(12) 0.0135(2) Uani 1 1 d . . . . .
H10 H 0.2471 0.4417 0.4901 0.016 Uiso 1 1 calc R U . . .
C11 C 0.27311(8) 0.44101(5) 0.29481(11) 0.01001(17) Uani 1 1 d . . . . .
C12 C 0.23775(9) 0.41856(6) 0.17070(12) 0.0153(2) Uani 1 1 d . . . . .
H12 H 0.2716 0.4291 0.0955 0.018 Uiso 1 1 calc R U . . .
C13 C 0.15373(9) 0.38102(6) 0.15694(12) 0.0161(2) Uani 1 1 d . . . . .
H13 H 0.1295 0.3656 0.0726 0.019 Uiso 1 1 calc R U . . .
C14 C 0.36310(8) 0.48286(5) 0.30594(10) 0.00879(16) Uani 1 1 d . . . . .
O5 O 0.40953(6) 0.49073(4) 0.42053(7) 0.00967(13) Uani 1 1 d . . . . .
O6 O 0.38587(6) 0.50914(4) 0.20448(8) 0.01320(15) Uani 1 1 d . . . . .
C1A C 0.0000 0.4616(13) 0.7500 0.10(2) Uani 0.130(18) 2 d DS TU P B 3
O1A O 0.030(2) 0.4784(13) 0.653(2) 0.066(11) Uani 0.065(9) 1 d D U P B 3
C1B C 0.046(2) 0.4416(10) 0.7789(14) 0.186(12) Uani 0.185(11) 1 d D U P C 4
O1B O 0.061(2) 0.4520(9) 0.6722(14) 0.274(11) Uani 0.185(11) 1 d D U P C 4
O2B O 0.0261(17) 0.4452(10) 0.8840(13) 0.095(7) Uani 0.185(11) 1 d D U P C 4
C1C C 0.046(2) 0.4416(10) 0.7789(14) 0.186(12) Uani 0.181(12) 1 d D U P D 5
O1C O 0.061(2) 0.4520(9) 0.6722(14) 0.274(11) Uani 0.181(12) 1 d D U P D 5
O2C O 0.0082(14) 0.4023(16) 0.836(3) 0.157(12) Uani 0.181(12) 1 d D U P D 5

loop_
_atom_site_aniso_label
_atom_site_aniso_U_11
_atom_site_aniso_U_22
_atom_site_aniso_U_33
_atom_site_aniso_U_23
_atom_site_aniso_U_13
_atom_site_aniso_U_12
Cd1 0.00753(3) 0.00720(3) 0.00820(3) 0.00107(2) 0.00022(2) -0.00049(2)
S1 0.00684(14) 0.00703(14) 0.01007(14) 0.000 0.00156(11) 0.000
O1 0.0123(4) 0.0112(4) 0.0122(3) -0.0033(3) 0.0016(3) -0.0001(3)
C1 0.0090(4) 0.0095(4) 0.0121(4) -0.0010(3) 0.0022(3) -0.0015(3)
C2 0.0264(13) 0.0271(14) 0.0159(10) -0.0098(9) 0.0115(9) -0.0177(10)
C3 0.0260(13) 0.0257(14) 0.0134(9) -0.0073(9) 0.0076(9) -0.0159(11)
C4 0.0105(4) 0.0101(4) 0.0122(4) -0.0007(3) 0.0014(3) -0.0022(3)
C5 0.0146(9) 0.0174(10) 0.0132(7) 0.0041(6) 0.0000(6) -0.0058(8)
C6 0.0141(9) 0.0173(10) 0.0123(7) 0.0032(6) -0.0005(6) -0.0065(8)
C1' 0.0090(4) 0.0095(4) 0.0121(4) -0.0010(3) 0.0022(3) -0.0015(3)
C2' 0.021(2) 0.022(2) 0.0130(17) -0.0067(15) 0.0089(14) -0.0087(16)
C3' 0.019(2) 0.020(2) 0.0132(18) -0.0066(15) 0.0035(14) -0.0090(16)
C4' 0.0105(4) 0.0101(4) 0.0122(4) -0.0007(3) 0.0014(3) -0.0022(3)
C5' 0.0143(18) 0.0182(19) 0.0147(15) -0.0060(13) 0.0075(13) -0.0080(15)
C6' 0.0146(17) 0.0164(18) 0.0141(15) -0.0047(13) 0.0042(13) -0.0050(14)
C7 0.0095(4) 0.0085(4) 0.0143(5) 0.0007(3) 0.0012(3) -0.0013(3)
O2 0.0140(4) 0.0142(4) 0.0134(4) -0.0005(3) -0.0005(3) -0.0050(3)
O3 0.0158(4) 0.0124(4) 0.0151(4) -0.0009(3) 0.0050(3) -0.0054(3)
S2 0.00736(16) 0.00961(16) 0.0226(2) 0.000 -0.00075(13) 0.000
O4 0.0133(4) 0.0156(4) 0.0298(5) -0.0082(4) -0.0013(3) -0.0002(3)
C8 0.0078(4) 0.0118(5) 0.0181(5) -0.0019(4) 0.0003(4) 0.0002(3)
C9 0.0110(5) 0.0182(5) 0.0151(5) -0.0001(4) 0.0034(4) -0.0031(4)
C10 0.0111(5) 0.0178(5) 0.0116(4) -0.0015(4) 0.0011(3) -0.0031(4)
C11 0.0086(4) 0.0107(4) 0.0105(4) -0.0002(3) 0.0000(3) -0.0006(3)
C12 0.0137(5) 0.0206(6) 0.0116(5) -0.0025(4) 0.0010(4) -0.0045(4)
C13 0.0131(5) 0.0203(6) 0.0147(5) -0.0047(4) -0.0001(4) -0.0051(4)
C14 0.0082(4) 0.0081(4) 0.0100(4) -0.0007(3) 0.0004(3) 0.0007(3)
O5 0.0102(3) 0.0095(3) 0.0089(3) 0.0014(2) -0.0016(2) -0.0005(3)
O6 0.0141(4) 0.0154(4) 0.0103(3) 0.0025(3) 0.0020(3) -0.0037(3)
C1A 0.17(6) 0.004(10) 0.13(3) 0.000 0.04(3) 0.000
O1A 0.06(2) 0.019(12) 0.11(3) 0.010(9) -0.011(16) 0.002(11)
C1B 0.28(3) 0.192(15) 0.103(8) -0.002(9) 0.084(12) -0.066(17)
O1B 0.57(3) 0.151(14) 0.125(8) -0.032(8) 0.154(12) -0.132(18)
O2B 0.133(16) 0.087(13) 0.069(7) 0.026(7) 0.026(8) -0.023(12)
C1C 0.28(3) 0.192(15) 0.103(8) -0.002(9) 0.084(12) -0.066(17)
O1C 0.57(3) 0.151(14) 0.125(8) -0.032(8) 0.154(12) -0.132(18)
O2C 0.090(13) 0.22(2) 0.160(18) 0.096(16) 0.012(12) 0.011(14)

loop_
_atom_type_symbol
_atom_type_description
_atom_type_scat_dispersion_real
_atom_type_scat_dispersion_imag
_atom_type_scat_source
C C 0.0033 0.0016 'International Tables Vol C Tables 4.2.6.8 and 6.1.1.4'
H H 0.0000 0.0000 'International Tables Vol C Tables 4.2.6.8 and 6.1.1.4'
Cd Cd -0.8075 1.2024 'International Tables Vol C Tables 4.2.6.8 and 6.1.1.4'
O O 0.0106 0.0060 'International Tables Vol C Tables 4.2.6.8 and 6.1.1.4'
S S 0.1246 0.1234 'International Tables Vol C Tables 4.2.6.8 and 6.1.1.4'

loop_
_geom_angle_atom_site_label_1
_geom_angle_atom_site_label_2
_geom_angle_atom_site_label_3
_geom_angle
_geom_angle_site_symmetry_1
_geom_angle_site_symmetry_3
O3 Cd1 O2 94.51(4) . 2_655
O3 Cd1 O5 163.15(3) . .
O2 Cd1 O5 85.93(3) 2_655 .
O3 Cd1 O5 111.26(3) . 5_666
O2 Cd1 O5 144.08(3) 2_655 5_666
O5 Cd1 O5 76.46(3) . 5_666
O3 Cd1 O6 81.22(3) . 2_655
O2 Cd1 O6 131.80(3) 2_655 2_655
O5 Cd1 O6 85.95(3) . 2_655
O5 Cd1 O6 78.45(3) 5_666 2_655
O3 Cd1 O1 90.01(3) . 7_666
O2 Cd1 O1 78.04(3) 2_655 7_666
O5 Cd1 O1 106.51(3) . 7_666
O5 Cd1 O1 77.41(3) 5_666 7_666
O6 Cd1 O1 149.21(3) 2_655 7_666
O3 Cd1 Cd1 74.90(2) . 2_655
O2 Cd1 Cd1 73.34(2) 2_655 2_655
O5 Cd1 Cd1 89.158(19) . 2_655
O5 Cd1 Cd1 136.14(2) 5_666 2_655
O6 Cd1 Cd1 59.12(2) 2_655 2_655
O1 Cd1 Cd1 146.20(2) 7_666 2_655
O1 S1 O1 118.08(7) 2_755 .
O1 S1 C1 109.24(5) 2_755 .
O1 S1 C1 108.22(5) . .
O1 S1 C1' 109.24(5) 2_755 .
O1 S1 C1' 108.22(5) . .
O1 S1 C1' 108.22(5) 2_755 2_755
O1 S1 C1' 109.24(5) . 2_755
C1' S1 C1' 102.76(8) . 2_755
O1 S1 C1 108.22(5) 2_755 2_755
O1 S1 C1 109.24(5) . 2_755
C1 S1 C1 102.76(8) . 2_755
S1 O1 Cd1 171.36(5) . 7_666
C2 C1 C6 123.03(15) . .
C2 C1 S1 118.85(12) . .
C6 C1 S1 118.01(11) . .
C1 C2 C3 118.2(2) . .
C1 C2 H2 120.9 . .
C3 C2 H2 120.9 . .
C2 C3 C4 120.6(2) . .
C2 C3 H3 119.7 . .
C4 C3 H3 119.7 . .
C5 C4 C3 118.65(15) . .
C5 C4 C7 119.84(11) . .
C3 C4 C7 121.49(14) . .
C4 C5 C6 121.62(16) . .
C4 C5 H5 119.2 . .
C6 C5 H5 119.2 . .
C1 C6 C5 117.70(17) . .
C1 C6 H6 121.2 . .
C5 C6 H6 121.2 . .
C6' C1' C2' 119.7(3) . .
C6' C1' S1 120.03(17) . .
C2' C1' S1 120.3(2) . .
C3' C2' C1' 119.0(4) . .
C3' C2' H2' 120.5 . .
C1' C2' H2' 120.5 . .
C4' C3' C2' 120.6(4) . .
C4' C3' H3' 119.7 . .
C2' C3' H3' 119.7 . .
C3' C4' C5' 121.6(3) . .
C3' C4' C7 120.4(2) . .
C5' C4' C7 117.89(16) . .
C6' C5' C4' 118.7(3) . .
C6' C5' H5' 120.7 . .
C4' C5' H5' 120.7 . .
C1' C6' C5' 120.3(3) . .
C1' C6' H6' 119.8 . .
C5' C6' H6' 119.8 . .
O2 C7 O3 127.80(10) . .
O2 C7 C4' 116.48(10) . .
O3 C7 C4' 115.72(10) . .
O2 C7 C4 116.48(10) . .
O3 C7 C4 115.72(10) . .
C7 O2 Cd1 130.92(7) . 2_655
C7 O3 Cd1 129.88(7) . .
O4 S2 O4 120.21(9) 2 .
O4 S2 C8 107.58(5) 2 2
O4 S2 C8 107.84(6) . 2
O4 S2 C8 107.84(6) 2 .
O4 S2 C8 107.58(5) . .
C8 S2 C8 104.77(8) 2 .
C9 C8 C13 121.40(11) . .
C9 C8 S2 119.92(9) . .
C13 C8 S2 118.67(9) . .
C8 C9 C10 119.18(11) . .
C8 C9 H9 120.4 . .
C10 C9 H9 120.4 . .
C9 C10 C11 119.77(11) . .
C9 C10 H10 120.1 . .
C11 C10 H10 120.1 . .
C12 C11 C10 120.26(10) . .
C12 C11 C14 118.86(10) . .
C10 C11 C14 120.85(10) . .
C13 C12 C11 120.18(11) . .
C13 C12 H12 119.9 . .
C11 C12 H12 119.9 . .
C12 C13 C8 119.20(11) . .
C12 C13 H13 120.4 . .
C8 C13 H13 120.4 . .
O6 C14 O5 124.26(10) . .
O6 C14 C11 117.66(10) . .
O5 C14 C11 118.05(9) . .
C14 O5 Cd1 110.52(7) . .
C14 O5 Cd1 135.67(7) . 5_666
Cd1 O5 Cd1 103.54(3) . 5_666
C14 O6 Cd1 154.82(8) . 2_655
O1A C1A O1A 144(4) . 2_556
O2B C1B O1B 164(2) . .
O2B C1B C1B 97(2) . 2_556
O1B C1B C1B 78.9(18) . 2_556
O2B C1B O1B 52.4(14) . 2_556
O1B C1B O1B 120(2) . 2_556
C1B C1B O1B 45.3(12) 2_556 2_556
O2B C1B O2B 134(2) . 2_556
O1B C1B O2B 42.1(16) . 2_556
C1B C1B O2B 37.3(7) 2_556 2_556
O1B C1B O2B 81.7(15) 2_556 2_556
C1B O1B O2B 101(2) . 2_556
C1B O1B C1B 56(2) . 2_556
O2B O1B C1B 45.3(11) 2_556 2_556
C1B O2B O1B 82.3(18) . 2_556
C1B O2B C1B 45(2) . 2_556
O1B O2B C1B 37.4(9) 2_556 2_556
O1C C1C O2C 137(3) . .
O1C C1C C1C 78.9(18) . 2_556
O2C C1C C1C 78(2) . 2_556
O1C C1C O2C 60.1(19) . 2_556
O2C C1C O2C 78(3) . 2_556
C1C C1C O2C 46.6(10) 2_556 2_556
O1C C1C O1C 120(2) . 2_556
O2C C1C O1C 59.6(19) . 2_556
C1C C1C O1C 45.3(12) 2_556 2_556
O2C C1C O1C 86.2(18) 2_556 2_556
C1C O1C O2C 75.3(19) . 2_556
C1C O1C C1C 56(2) . 2_556
O2C O1C C1C 45.7(9) 2_556 2_556
C1C O2C O1C 75(2) . 2_556
C1C O2C C1C 56(2) . 2_556
O1C O2C C1C 44.6(7) 2_556 2_556
C1C O2C O2C 61(2) . 2_556
O1C O2C O2C 85.1(16) 2_556 2_556
C1C O2C O2C 40.8(13) 2_556 2_556

loop_
_geom_bond_atom_site_label_1
_geom_bond_atom_site_label_2
_geom_bond_distance
_geom_bond_site_symmetry_2
Cd1 O3 2.1851(9) .
Cd1 O2 2.2228(9) 2_655
Cd1 O5 2.2666(8) .
Cd1 O5 2.2944(8) 5_666
Cd1 O6 2.3446(8) 2_655
Cd1 O1 2.5276(8) 7_666
Cd1 Cd1 3.4301(5) 2_655
S1 O1 1.4443(8) 2_755
S1 O1 1.4444(8) .
S1 C1 1.7609(11) .
S1 C1' 1.7609(11) .
S1 C1' 1.7609(11) 2_755
S1 C1 1.7609(11) 2_755
O1 Cd1 2.5275(8) 7_666
C1 C2 1.378(3) .
C1 C6 1.383(2) .
C2 C3 1.391(3) .
C2 H2 0.9500 .
C3 C4 1.406(3) .
C3 H3 0.9500 .
C4 C5 1.386(2) .
C4 C7 1.5090(15) .
C5 C6 1.389(3) .
C5 H5 0.9500 .
C6 H6 0.9500 .
C1' C6' 1.381(4) .
C1' C2' 1.410(5) .
C2' C3' 1.394(7) .
C2' H2' 0.9500 .
C3' C4' 1.335(5) .
C3' H3' 0.9500 .
C4' C5' 1.401(4) .
C4' C7 1.5090(15) .
C5' C6' 1.389(5) .
C5' H5' 0.9500 .
C6' H6' 0.9500 .
C7 O2 1.2530(14) .
C7 O3 1.2638(13) .
O2 Cd1 2.2228(9) 2_655
S2 O4 1.4373(10) 2
S2 O4 1.4374(10) .
S2 C8 1.7680(12) 2
S2 C8 1.7681(12) .
C8 C9 1.3892(17) .
C8 C13 1.3941(17) .
C9 C10 1.3910(17) .
C9 H9 0.9500 .
C10 C11 1.3976(16) .
C10 H10 0.9500 .
C11 C12 1.3956(16) .
C11 C14 1.4990(15) .
C12 C13 1.3808(17) .
C12 H12 0.9500 .
C13 H13 0.9500 .
C14 O6 1.2373(13) .
C14 O5 1.2843(13) .
O5 Cd1 2.2944(8) 5_666
O6 Cd1 2.3446(8) 2_655
C1A O1A 1.158(10) .
C1A O1A 1.158(10) 2_556
C1B O2B 1.129(9) .
C1B O1B 1.141(6) .
C1B C1B 1.33(6) 2_556
C1B O1B 1.57(3) 2_556
C1B O2B 1.85(3) 2_556
O1B O2B 1.26(3) 2_556
O1B C1B 1.57(3) 2_556
O2B O1B 1.26(3) 2_556
O2B C1B 1.85(3) 2_556
C1C O1C 1.141(6) .
C1C O2C 1.167(9) .
C1C C1C 1.33(6) 2_556
C1C O2C 1.57(2) 2_556
C1C O1C 1.57(3) 2_556
O1C O2C 1.41(3) 2_556
O1C C1C 1.57(3) 2_556
O2C O1C 1.41(3) 2_556
O2C C1C 1.57(2) 2_556
O2C O2C 1.75(6) 2_556

loop_
_geom_hbond_atom_site_label_D
_geom_hbond_atom_site_label_H
_geom_hbond_atom_site_label_A
_geom_hbond_distance_DH
_geom_hbond_distance_HA
_geom_hbond_distance_DA
_geom_hbond_angle_DHA
_geom_hbond_site_symmetry_A
C6 H6 O3 0.95 2.61 3.451(2) 147.7 7_666
C6 H6 O4 0.95 2.62 3.272(3) 126.6 6_666
C2' H2' O4 0.95 2.40 3.319(5) 162.4 5_665
C6' H6' O3 0.95 2.53 3.425(4) 157.1 7_666
C9 H9 O2C 0.95 2.65 3.54(2) 155.2 2_556

loop_
_geom_torsion_atom_site_label_1
_geom_torsion_atom_site_label_2
_geom_torsion_atom_site_label_3
_geom_torsion_atom_site_label_4
_geom_torsion
_geom_torsion_site_symmetry_1
_geom_torsion_site_symmetry_4
O1 S1 C1 C2 29.6(2) 2_755 .
O1 S1 C1 C2 159.35(19) . .
C1 S1 C1 C2 -85.2(2) 2_755 .
O1 S1 C1 C6 -154.13(15) 2_755 .
O1 S1 C1 C6 -24.35(17) . .
C1 S1 C1 C6 91.13(16) 2_755 .
C6 C1 C2 C3 1.0(4) . .
S1 C1 C2 C3 177.13(19) . .
C1 C2 C3 C4 1.6(4) . .
C2 C3 C4 C5 -4.3(3) . .
C2 C3 C4 C7 177.5(2) . .
C3 C4 C5 C6 4.7(3) . .
C7 C4 C5 C6 -177.13(17) . .
C2 C1 C6 C5 -0.7(3) . .
S1 C1 C6 C5 -176.86(15) . .
C4 C5 C6 C1 -2.2(3) . .
O1 S1 C1' C6' -122.1(3) 2_755 .
O1 S1 C1' C6' 7.7(3) . .
C1' S1 C1' C6' 123.2(3) 2_755 .
O1 S1 C1' C2' 59.6(3) 2_755 .
O1 S1 C1' C2' -170.7(3) . .
C1' S1 C1' C2' -55.2(3) 2_755 .
C6' C1' C2' C3' 0.4(6) . .
S1 C1' C2' C3' 178.7(3) . .
C1' C2' C3' C4' -1.9(7) . .
C2' C3' C4' C5' 3.9(6) . .
C2' C3' C4' C7 180.0(3) . .
C3' C4' C5' C6' -4.3(6) . .
C7 C4' C5' C6' 179.5(3) . .
C2' C1' C6' C5' -0.8(5) . .
S1 C1' C6' C5' -179.2(3) . .
C4' C5' C6' C1' 2.7(6) . .
C3' C4' C7 O2 -24.2(3) . .
C5' C4' C7 O2 152.1(3) . .
C3' C4' C7 O3 156.0(3) . .
C5' C4' C7 O3 -27.7(3) . .
C5 C4 C7 O2 -173.77(16) . .
C3 C4 C7 O2 4.4(2) . .
C5 C4 C7 O3 6.5(2) . .
C3 C4 C7 O3 -175.4(2) . .
O3 C7 O2 Cd1 8.52(18) . 2_655
C4' C7 O2 Cd1 -171.22(7) . 2_655
C4 C7 O2 Cd1 -171.22(7) . 2_655
O2 C7 O3 Cd1 12.48(18) . .
C4' C7 O3 Cd1 -167.77(7) . .
C4 C7 O3 Cd1 -167.77(7) . .
O4 S2 C8 C9 -28.09(12) 2 .
O4 S2 C8 C9 -159.12(10) . .
C8 S2 C8 C9 86.31(10) 2 .
O4 S2 C8 C13 150.51(10) 2 .
O4 S2 C8 C13 19.48(12) . .
C8 S2 C8 C13 -95.09(10) 2 .
C13 C8 C9 C10 -1.00(19) . .
S2 C8 C9 C10 177.56(9) . .
C8 C9 C10 C11 0.42(18) . .
C9 C10 C11 C12 0.40(18) . .
C9 C10 C11 C14 178.30(11) . .
C10 C11 C12 C13 -0.65(19) . .
C14 C11 C12 C13 -178.59(11) . .
C11 C12 C13 C8 0.1(2) . .
C9 C8 C13 C12 0.75(19) . .
S2 C8 C13 C12 -177.82(10) . .
C12 C11 C14 O6 19.07(16) . .
C10 C11 C14 O6 -158.86(11) . .
C12 C11 C14 O5 -163.15(11) . .
C10 C11 C14 O5 18.92(16) . .
O6 C14 O5 Cd1 11.94(13) . .
C11 C14 O5 Cd1 -165.68(7) . .
O6 C14 O5 Cd1 -125.87(10) . 5_666
C11 C14 O5 Cd1 56.51(14) . 5_666
O5 C14 O6 Cd1 4.6(3) . 2_655
C11 C14 O6 Cd1 -177.75(13) . 2_655
O2B C1B O1B O2B -84(11) . 2_556
C1B C1B O1B O2B -6.8(15) 2_556 2_556
O1B C1B O1B O2B -25(3) 2_556 2_556
O2B C1B O1B C1B -77(11) . 2_556
O1B C1B O1B C1B -19(2) 2_556 2_556
O2B C1B O1B C1B 6.8(15) 2_556 2_556
O1B C1B O2B O1B 68(11) . 2_556
C1B C1B O2B O1B -6.7(15) 2_556 2_556
O2B C1B O2B O1B 0(3) 2_556 2_556
O1B C1B O2B C1B 75(11) . 2_556
O1B C1B O2B C1B 6.7(15) 2_556 2_556
O2B C1B O2B C1B 7(2) 2_556 2_556
O2C C1C O1C O2C 12(4) . 2_556
C1C C1C O1C O2C -46.0(12) 2_556 2_556
O1C C1C O1C O2C -65(3) 2_556 2_556
O2C C1C O1C C1C 58(4) . 2_556
O2C C1C O1C C1C 46.0(12) 2_556 2_556
O1C C1C O1C C1C -19(2) 2_556 2_556
O1C C1C O2C O1C -103(4) . 2_556
C1C C1C O2C O1C -45.0(12) 2_556 2_556
O2C C1C O2C O1C -93(2) 2_556 2_556
O1C C1C O2C C1C -58(4) . 2_556
O2C C1C O2C C1C -47.7(11) 2_556 2_556
O1C C1C O2C C1C 45.0(12) 2_556 2_556
O1C C1C O2C O2C -11(4) . 2_556
C1C C1C O2C O2C 47.7(11) 2_556 2_556
O1C C1C O2C O2C 93(2) 2_556 2_556
